data_4065032
loop_
_publ_author_name
'Hong, Miao'
'Wang, Yong-Xia'
'Mu, Hong-Liang'
'Li, Yue-Sheng'

_publ_section_title
;
 Efficient Synthesis of Hydroxylated Polyethylene via Copolymerization of
 Ethylene with 5-Norbornene-2-methanol using
 Bis(\b-enaminoketonato)titanium Catalysts
;
_journal_issue 17
_journal_name_full Organometallics
_journal_page_first 4678
_journal_paper_doi 10.1021/om200526n
_journal_volume 30
_journal_year 2011
_chemical_formula_sum 'C30 H34 Cl2 F6 N2 O2 Ti'
_chemical_formula_weight 687.39
_chemical_name_systematic
; 
 ? 
;
_space_group_IT_number 2
_symmetry_cell_setting triclinic
_symmetry_space_group_name_Hall '-P 1'
_symmetry_space_group_name_H-M 'P -1'
_atom_sites_solution_hydrogens geom
_atom_sites_solution_primary direct
_atom_sites_solution_secondary difmap
_audit_creation_method SHELXL-97
_cell_angle_alpha 84.175(3)
_cell_angle_beta 76.925(2)
_cell_angle_gamma 73.955(2)
_cell_formula_units_Z 4
_cell_length_a 14.6987(18)
_cell_length_b 15.5661(19)
_cell_length_c 16.065(2)
_cell_measurement_reflns_used 2603
_cell_measurement_temperature 185(2)
_cell_measurement_theta_max 22.1645
_cell_measurement_theta_min 2.6054
_cell_volume 3437.9(7)
_computing_structure_refinement 'SHELXL-97 (Sheldrick, 1997)'
_computing_structure_solution 'SHELXS-97 (Sheldrick, 1990)'
_diffrn_ambient_temperature 185(2)
_diffrn_measured_fraction_theta_full 0.986
_diffrn_measured_fraction_theta_max 0.986
_diffrn_radiation_monochromator graphite
_diffrn_radiation_source 'fine-focus sealed tube'
_diffrn_radiation_type MoK\a
_diffrn_radiation_wavelength 0.71073
_diffrn_reflns_av_R_equivalents 0.0718
_diffrn_reflns_av_sigmaI/netI 0.2323
_diffrn_reflns_limit_h_max 17
_diffrn_reflns_limit_h_min -16
_diffrn_reflns_limit_k_max 18
_diffrn_reflns_limit_k_min -13
_diffrn_reflns_limit_l_max 19
_diffrn_reflns_limit_l_min -16
_diffrn_reflns_number 17626
_diffrn_reflns_theta_full 25.10
_diffrn_reflns_theta_max 25.10
_diffrn_reflns_theta_min 1.85
_exptl_absorpt_coefficient_mu 0.465
_exptl_absorpt_correction_T_max 0.9550
_exptl_absorpt_correction_T_min 0.9128
_exptl_absorpt_correction_type multi-scan
_exptl_absorpt_process_details SADABS
_exptl_crystal_colour red
_exptl_crystal_density_diffrn 1.328
_exptl_crystal_density_method 'not measured'
_exptl_crystal_description rod
_exptl_crystal_F_000 1416
_exptl_crystal_size_max 0.20
_exptl_crystal_size_mid 0.15
_exptl_crystal_size_min 0.10
_platon_squeeze_details
;
;
_refine_diff_density_max 0.649
_refine_diff_density_min -0.656
_refine_diff_density_rms 0.090
_refine_ls_extinction_method none
_refine_ls_goodness_of_fit_ref 0.976
_refine_ls_hydrogen_treatment constr
_refine_ls_matrix_type full
_refine_ls_number_parameters 750
_refine_ls_number_reflns 12093
_refine_ls_number_restraints 0
_refine_ls_restrained_S_all 0.976
_refine_ls_R_factor_all 0.2005
_refine_ls_R_factor_gt 0.0788
_refine_ls_shift/su_max 0.002
_refine_ls_shift/su_mean 0.000
_refine_ls_structure_factor_coef Fsqd
_refine_ls_weighting_details 'calc w=1/[\s^2^(Fo^2^)+(0.0212P)^2^+0.0000P] where P=(Fo^2^+2Fc^2^)/3'
_refine_ls_weighting_scheme calc
_refine_ls_wR_factor_gt 0.1150
_refine_ls_wR_factor_ref 0.1352
_reflns_number_gt 4697
_reflns_number_total 12093
_reflns_threshold_expression >2sigma(I)
_cod_data_source_file om200526n_si_002.cif
_cod_data_source_block 1c
_cod_original_cell_volume 3438.0(7)
_cod_original_sg_symbol_H-M P-1
_cod_database_code 4065032

loop_
_symmetry_equiv_pos_as_xyz
'x, y, z'
'-x, -y, -z'

loop_
_atom_site_label
_atom_site_type_symbol
_atom_site_fract_x
_atom_site_fract_y
_atom_site_fract_z
_atom_site_U_iso_or_equiv
_atom_site_adp_type
_atom_site_occupancy
_atom_site_symmetry_multiplicity
_atom_site_calc_flag
_atom_site_refinement_flags
_atom_site_disorder_assembly
_atom_site_disorder_group
C20 C 1.0296(5) 0.1561(4) 0.4327(4) 0.0403(19) Uani 1 1 d . . .
H20A H 1.0851 0.1701 0.3925 0.060 Uiso 1 1 calc R . .
H20B H 1.0496 0.1281 0.4853 0.060 Uiso 1 1 calc R . .
H20C H 0.9782 0.2113 0.4460 0.060 Uiso 1 1 calc R . .
Ti1 Ti 0.98644(9) -0.02519(7) 0.24900(7) 0.0294(3) Uani 1 1 d . . .
Ti2 Ti 0.92965(9) 0.48882(7) 0.25958(8) 0.0302(3) Uani 1 1 d . . .
Cl2 Cl 0.91798(13) -0.09870(10) 0.17518(10) 0.0397(5) Uani 1 1 d . . .
Cl3 Cl 0.98248(12) 0.39387(10) 0.15041(11) 0.0409(5) Uani 1 1 d . . .
Cl4 Cl 0.89579(13) 0.39535(10) 0.37405(11) 0.0454(5) Uani 1 1 d . . .
Cl1 Cl 1.07115(13) -0.14323(10) 0.32069(11) 0.0437(5) Uani 1 1 d . . .
N1 N 0.9199(4) 0.0982(3) 0.1840(3) 0.0230(13) Uani 1 1 d . . .
O4 O 0.8015(3) 0.5180(2) 0.2454(3) 0.0299(11) Uani 1 1 d . . .
F2 F 1.2754(3) -0.0492(3) 0.0698(2) 0.0558(12) Uani 1 1 d . . .
O2 O 0.8770(3) -0.0045(2) 0.3387(3) 0.0307(11) Uani 1 1 d . . .
O1 O 1.0925(3) -0.0265(2) 0.1585(3) 0.0301(11) Uani 1 1 d . . .
F9 F 1.2223(3) 0.4450(3) 0.4072(3) 0.0699(14) Uani 1 1 d . . .
N4 N 0.9436(4) 0.5969(3) 0.1645(3) 0.0241(13) Uani 1 1 d . . .
O3 O 1.0560(3) 0.4753(3) 0.2756(3) 0.0319(11) Uani 1 1 d . . .
F5 F 0.7544(3) 0.0244(3) 0.5511(3) 0.0704(14) Uani 1 1 d . . .
F4 F 0.7700(3) -0.0802(3) 0.4719(3) 0.0691(15) Uani 1 1 d . . .
N2 N 1.0313(4) 0.0654(3) 0.3177(3) 0.0286(14) Uani 1 1 d . . .
F1 F 1.2012(3) -0.0961(3) -0.0074(3) 0.0638(14) Uani 1 1 d . . .
F10 F 0.6059(3) 0.5480(3) 0.2773(3) 0.0757(9) Uani 1 1 d . B .
F3 F 1.2304(3) 0.0313(3) -0.0355(2) 0.0617(13) Uani 1 1 d . . .
F7 F 1.2022(3) 0.3508(3) 0.3329(3) 0.0720(14) Uani 1 1 d . . .
N3 N 0.8940(4) 0.5973(3) 0.3491(3) 0.0256(13) Uani 1 1 d . . .
C4 C 0.9525(5) 0.1310(4) 0.1087(4) 0.0273(17) Uani 1 1 d . . .
C51 C 1.0401(5) 0.6114(4) 0.1403(4) 0.0278(17) Uani 1 1 d . . .
F8 F 1.2514(3) 0.4620(3) 0.2698(3) 0.0806(16) Uani 1 1 d . . .
C17 C 0.8578(5) 0.0243(4) 0.4147(4) 0.0289(17) Uani 1 1 d . . .
C19 C 0.9931(4) 0.0939(4) 0.3936(4) 0.0221(16) Uani 1 1 d . . .
C49 C 0.8789(5) 0.6452(4) 0.1258(4) 0.0255(16) Uani 1 1 d . B .
F6 F 0.6889(3) 0.0503(3) 0.4426(3) 0.0772(15) Uani 1 1 d . . .
C11 C 0.7428(5) 0.1211(4) 0.2252(4) 0.0324(18) Uani 1 1 d . . .
H11A H 0.7487 0.0705 0.1940 0.039 Uiso 1 1 calc R . .
F12 F 0.6639(3) 0.4784(3) 0.1649(3) 0.0757(9) Uani 1 1 d . B .
C21 C 1.1129(4) 0.0978(4) 0.2690(4) 0.0286(17) Uani 1 1 d . . .
C2 C 1.1070(5) 0.0174(4) 0.0853(4) 0.0283(17) Uani 1 1 d . . .
C52 C 1.0684(5) 0.6672(4) 0.1852(4) 0.0333(18) Uani 1 1 d . . .
H52A H 1.0232 0.6989 0.2313 0.040 Uiso 1 1 calc R . .
C9 C 0.6396(5) 0.2427(5) 0.3131(4) 0.0362(18) Uani 1 1 d . . .
C26 C 1.0996(5) 0.1836(4) 0.2319(4) 0.0367(19) Uani 1 1 d . . .
H26A H 1.0369 0.2238 0.2399 0.044 Uiso 1 1 calc R . .
C34 C 0.9466(5) 0.6074(4) 0.4010(4) 0.0300(18) Uani 1 1 d . . .
C10 C 0.6541(5) 0.1686(4) 0.2659(4) 0.0379(19) Uani 1 1 d . . .
H10A H 0.5990 0.1498 0.2618 0.045 Uiso 1 1 calc R . .
C3 C 1.0454(5) 0.0891(4) 0.0584(4) 0.0307(18) Uani 1 1 d . . .
H3A H 1.0641 0.1140 0.0027 0.037 Uiso 1 1 calc R . .
C56 C 1.1058(5) 0.5643(4) 0.0751(4) 0.0369(19) Uani 1 1 d . . .
H56A H 1.0873 0.5252 0.0444 0.044 Uiso 1 1 calc R . .
C37 C 0.7154(5) 0.6478(4) 0.3781(4) 0.0334(18) Uani 1 1 d . . .
H37A H 0.7116 0.5919 0.4066 0.040 Uiso 1 1 calc R . .
C41 C 0.8059(5) 0.7491(4) 0.3086(4) 0.0348(18) Uani 1 1 d . . .
H41A H 0.8659 0.7637 0.2881 0.042 Uiso 1 1 calc R . .
C6 C 0.8243(5) 0.1471(4) 0.2297(4) 0.0286(17) Uani 1 1 d . . .
C12 C 0.5391(5) 0.2964(4) 0.3540(5) 0.040(2) Uani 1 1 d . . .
C8 C 0.7229(5) 0.2661(4) 0.3172(4) 0.0351(19) Uani 1 1 d . . .
H8A H 0.7173 0.3156 0.3498 0.042 Uiso 1 1 calc R . .
C5 C 0.8958(4) 0.2157(4) 0.0713(4) 0.0360(19) Uani 1 1 d . . .
H5A H 0.8341 0.2382 0.1111 0.054 Uiso 1 1 calc R . .
H5B H 0.8833 0.2036 0.0169 0.054 Uiso 1 1 calc R . .
H5C H 0.9328 0.2607 0.0617 0.054 Uiso 1 1 calc R . .
C36 C 0.8044(5) 0.6653(4) 0.3477(4) 0.0271(17) Uani 1 1 d . . .
C22 C 1.2051(5) 0.0412(4) 0.2576(4) 0.0360(19) Uani 1 1 d . . .
H22A H 1.2150 -0.0178 0.2826 0.043 Uiso 1 1 calc R . .
C55 C 1.1998(5) 0.5738(4) 0.0538(4) 0.0380(19) Uani 1 1 d . . .
H55A H 1.2446 0.5423 0.0074 0.046 Uiso 1 1 calc R . .
C1 C 1.2024(6) -0.0237(5) 0.0278(5) 0.043(2) Uani 1 1 d . . .
C54 C 1.2293(4) 0.6294(4) 0.1001(4) 0.0308(17) Uani 1 1 d . . .
C39 C 0.6327(5) 0.7935(4) 0.3271(4) 0.038(2) Uani 1 1 d . . .
C46 C 0.6548(7) 0.5558(7) 0.1976(6) 0.0757(9) Uani 1 1 d . . .
C40 C 0.7217(5) 0.8105(4) 0.2995(4) 0.040(2) Uani 1 1 d . . .
H40A H 0.7249 0.8672 0.2729 0.048 Uiso 1 1 calc R . .
C32 C 1.0879(5) 0.4907(4) 0.3406(4) 0.0309(18) Uani 1 1 d . . .
C24 C 1.2701(5) 0.1562(4) 0.1705(4) 0.0382(19) Uani 1 1 d . A .
C18 C 0.9118(4) 0.0682(4) 0.4454(4) 0.0299(17) Uani 1 1 d . . .
H18A H 0.8940 0.0821 0.5041 0.036 Uiso 1 1 calc R . .
C47 C 0.7520(5) 0.5705(4) 0.1934(4) 0.0330(18) Uani 1 1 d . B .
C53 C 1.1615(5) 0.6777(4) 0.1643(4) 0.0326(18) Uani 1 1 d . . .
H53A H 1.1788 0.7185 0.1942 0.039 Uiso 1 1 calc R . .
C57 C 1.3352(4) 0.6356(4) 0.0769(5) 0.040(2) Uani 1 1 d . . .
C7 C 0.8137(5) 0.2201(4) 0.2757(4) 0.0319(18) Uani 1 1 d . . .
H7A H 0.8689 0.2390 0.2790 0.038 Uiso 1 1 calc R . .
C16 C 0.7659(6) 0.0066(5) 0.4695(5) 0.043(2) Uani 1 1 d . . .
C25 C 1.1775(5) 0.2098(4) 0.1836(4) 0.0382(19) Uani 1 1 d . . .
H25A H 1.1667 0.2684 0.1577 0.046 Uiso 1 1 calc R . .
C23 C 1.2835(5) 0.0700(4) 0.2098(4) 0.041(2) Uani 1 1 d . . .
H23A H 1.3468 0.0310 0.2037 0.049 Uiso 1 1 calc R . .
C38 C 0.6326(4) 0.7110(4) 0.3674(4) 0.0335(18) Uani 1 1 d . . .
H38A H 0.5722 0.6972 0.3886 0.040 Uiso 1 1 calc R . .
C33 C 1.0412(5) 0.5487(4) 0.4006(4) 0.0359(18) Uani 1 1 d . . .
H33A H 1.0718 0.5517 0.4459 0.043 Uiso 1 1 calc R . .
C50 C 0.8947(4) 0.7196(4) 0.0612(4) 0.041(2) Uani 1 1 d . . .
H50A H 0.9607 0.7252 0.0550 0.061 Uiso 1 1 calc R . .
H50B H 0.8483 0.7760 0.0808 0.061 Uiso 1 1 calc R . .
H50C H 0.8853 0.7062 0.0060 0.061 Uiso 1 1 calc R . .
C31 C 1.1906(6) 0.4382(5) 0.3372(5) 0.047(2) Uani 1 1 d . . .
C35 C 0.9161(5) 0.6818(4) 0.4616(4) 0.044(2) Uani 1 1 d . . .
H35A H 0.8512 0.7183 0.4573 0.065 Uiso 1 1 calc R . .
H35B H 0.9618 0.7191 0.4470 0.065 Uiso 1 1 calc R . .
H35C H 0.9153 0.6567 0.5201 0.065 Uiso 1 1 calc R . .
C42 C 0.5422(5) 0.8619(5) 0.3089(5) 0.052(2) Uani 1 1 d . . .
C27 C 1.3573(6) 0.1840(6) 0.1148(6) 0.0728(18) Uani 1 1 d . . .
C15 C 0.4937(5) 0.3532(4) 0.2819(4) 0.050(2) Uani 1 1 d . . .
H15A H 0.5321 0.3951 0.2557 0.075 Uiso 1 1 calc R . .
H15B H 0.4274 0.3869 0.3057 0.075 Uiso 1 1 calc R . .
H15C H 0.4927 0.3138 0.2384 0.075 Uiso 1 1 calc R . .
C48 C 0.7829(4) 0.6326(4) 0.1398(4) 0.0355(18) Uani 1 1 d . . .
H48A H 0.7387 0.6712 0.1087 0.043 Uiso 1 1 calc R B .
C13 C 0.5403(5) 0.3564(5) 0.4209(4) 0.057(2) Uani 1 1 d . . .
H13A H 0.5685 0.3202 0.4669 0.085 Uiso 1 1 calc R . .
H13B H 0.4740 0.3904 0.4444 0.085 Uiso 1 1 calc R . .
H13C H 0.5792 0.3980 0.3951 0.085 Uiso 1 1 calc R . .
C60 C 1.3647(5) 0.6614(5) -0.0188(5) 0.062(2) Uani 1 1 d . . .
H60A H 1.3239 0.7205 -0.0315 0.093 Uiso 1 1 calc R . .
H60B H 1.3564 0.6170 -0.0535 0.093 Uiso 1 1 calc R . .
H60C H 1.4327 0.6631 -0.0320 0.093 Uiso 1 1 calc R . .
C58 C 1.4017(5) 0.5438(4) 0.0957(5) 0.067(3) Uani 1 1 d . . .
H58A H 1.3844 0.5268 0.1565 0.101 Uiso 1 1 calc R . .
H58B H 1.4691 0.5470 0.0815 0.101 Uiso 1 1 calc R . .
H58C H 1.3938 0.4990 0.0611 0.101 Uiso 1 1 calc R . .
C59 C 1.3528(5) 0.7048(5) 0.1294(5) 0.066(3) Uani 1 1 d . . .
H59A H 1.3355 0.6893 0.1905 0.099 Uiso 1 1 calc R . .
H59B H 1.3128 0.7644 0.1169 0.099 Uiso 1 1 calc R . .
H59C H 1.4212 0.7048 0.1141 0.099 Uiso 1 1 calc R . .
C28 C 1.3728(14) 0.1566(15) 0.0260(11) 0.0728(18) Uani 0.54(2) 1 d P A 1
H28A H 1.3108 0.1723 0.0078 0.109 Uiso 0.54(2) 1 calc PR A 1
H28B H 1.4009 0.0918 0.0234 0.109 Uiso 0.54(2) 1 calc PR A 1
H28C H 1.4171 0.1874 -0.0121 0.109 Uiso 0.54(2) 1 calc PR A 1
C29 C 1.4258(13) 0.1798(14) 0.1748(13) 0.0728(18) Uani 0.54(2) 1 d P A 1
H29A H 1.3953 0.2249 0.2180 0.109 Uiso 0.54(2) 1 calc PR A 1
H29B H 1.4862 0.1915 0.1417 0.109 Uiso 0.54(2) 1 calc PR A 1
H29C H 1.4397 0.1202 0.2031 0.109 Uiso 0.54(2) 1 calc PR A 1
C28' C 1.4099(15) 0.1121(15) 0.0448(14) 0.0728(18) Uani 0.46(2) 1 d P A 2
H28D H 1.3674 0.1139 0.0052 0.109 Uiso 0.46(2) 1 calc PR A 2
H28E H 1.4247 0.0524 0.0727 0.109 Uiso 0.46(2) 1 calc PR A 2
H28F H 1.4700 0.1253 0.0130 0.109 Uiso 0.46(2) 1 calc PR A 2
C29' C 1.4511(14) 0.1472(15) 0.1446(16) 0.0728(18) Uani 0.46(2) 1 d P A 2
H29D H 1.4927 0.0986 0.1082 0.109 Uiso 0.46(2) 1 calc PR A 2
H29E H 1.4379 0.1242 0.2040 0.109 Uiso 0.46(2) 1 calc PR A 2
H29F H 1.4838 0.1948 0.1412 0.109 Uiso 0.46(2) 1 calc PR A 2
F11 F 0.5899(6) 0.6309(7) 0.1737(7) 0.0757(9) Uani 0.614(11) 1 d P B 1
F11' F 0.6114(9) 0.5924(11) 0.1304(11) 0.0757(9) Uani 0.386(11) 1 d P B 2
C44 C 0.5549(5) 0.8809(6) 0.2129(6) 0.109(4) Uani 1 1 d . . .
H44A H 0.5646 0.8253 0.1845 0.163 Uiso 1 1 calc R . .
H44B H 0.6114 0.9048 0.1921 0.163 Uiso 1 1 calc R . .
H44C H 0.4970 0.9248 0.2003 0.163 Uiso 1 1 calc R . .
C43 C 0.4506(5) 0.8285(5) 0.3387(5) 0.077(3) Uani 1 1 d . . .
H43A H 0.4391 0.8173 0.4009 0.115 Uiso 1 1 calc R . .
H43B H 0.4592 0.7729 0.3107 0.115 Uiso 1 1 calc R . .
H43C H 0.3951 0.8739 0.3237 0.115 Uiso 1 1 calc R . .
C14 C 0.4781(5) 0.2326(4) 0.3974(5) 0.063(3) Uani 1 1 d . . .
H14A H 0.5067 0.1978 0.4438 0.094 Uiso 1 1 calc R . .
H14B H 0.4764 0.1919 0.3554 0.094 Uiso 1 1 calc R . .
H14C H 0.4121 0.2672 0.4208 0.094 Uiso 1 1 calc R . .
C45 C 0.5252(5) 0.9482(5) 0.3538(6) 0.092(3) Uani 1 1 d . . .
H45A H 0.5165 0.9357 0.4157 0.137 Uiso 1 1 calc R . .
H45B H 0.4670 0.9914 0.3410 0.137 Uiso 1 1 calc R . .
H45C H 0.5811 0.9731 0.3337 0.137 Uiso 1 1 calc R . .
C30 C 1.3329(5) 0.2842(5) 0.0912(5) 0.0728(18) Uani 1 1 d . A .
H30A H 1.2889 0.2975 0.0511 0.109 Uiso 1 1 calc R . .
H30B H 1.3924 0.3014 0.0642 0.109 Uiso 1 1 calc R . .
H30C H 1.3016 0.3178 0.1430 0.109 Uiso 1 1 calc R . .

loop_
_atom_site_aniso_label
_atom_site_aniso_U_11
_atom_site_aniso_U_22
_atom_site_aniso_U_33
_atom_site_aniso_U_23
_atom_site_aniso_U_13
_atom_site_aniso_U_12
C20 0.056(5) 0.027(4) 0.038(5) -0.013(4) -0.019(4) 0.001(4)
Ti1 0.0395(8) 0.0267(7) 0.0235(8) -0.0008(6) -0.0060(6) -0.0115(6)
Ti2 0.0344(8) 0.0245(7) 0.0341(8) -0.0006(6) -0.0108(6) -0.0088(6)
Cl2 0.0581(13) 0.0367(10) 0.0312(11) -0.0033(9) -0.0093(9) -0.0230(9)
Cl3 0.0515(13) 0.0288(10) 0.0438(12) -0.0111(9) -0.0151(10) -0.0051(9)
Cl4 0.0615(14) 0.0336(10) 0.0474(13) 0.0134(9) -0.0207(10) -0.0203(9)
Cl1 0.0633(14) 0.0304(10) 0.0327(12) 0.0033(9) -0.0106(10) -0.0055(9)
N1 0.033(4) 0.021(3) 0.020(3) -0.006(3) -0.008(3) -0.011(3)
O4 0.024(3) 0.025(2) 0.043(3) 0.000(2) -0.009(2) -0.009(2)
F2 0.042(3) 0.078(3) 0.042(3) -0.007(2) -0.006(2) -0.007(2)
O2 0.041(3) 0.035(3) 0.017(3) -0.005(2) -0.002(2) -0.013(2)
O1 0.038(3) 0.027(2) 0.023(3) 0.000(2) -0.006(2) -0.005(2)
F9 0.045(3) 0.083(3) 0.084(4) -0.004(3) -0.045(3) 0.005(2)
N4 0.021(3) 0.017(3) 0.031(4) -0.008(3) 0.000(3) -0.001(2)
O3 0.031(3) 0.030(3) 0.035(3) 0.000(2) -0.010(2) -0.007(2)
F5 0.071(4) 0.112(4) 0.032(3) -0.015(3) 0.010(2) -0.043(3)
F4 0.070(3) 0.070(3) 0.068(3) 0.001(3) 0.011(3) -0.041(3)
N2 0.032(4) 0.025(3) 0.030(4) -0.004(3) -0.007(3) -0.006(3)
F1 0.061(3) 0.059(3) 0.072(3) -0.045(3) 0.007(2) -0.019(2)
F10 0.054(2) 0.106(2) 0.083(2) -0.0148(19) -0.0080(17) -0.0478(18)
F3 0.047(3) 0.076(3) 0.044(3) 0.021(2) 0.011(2) -0.012(2)
F7 0.066(3) 0.054(3) 0.094(4) -0.011(3) -0.036(3) 0.008(3)
N3 0.024(3) 0.028(3) 0.027(4) 0.004(3) -0.013(3) -0.006(3)
C4 0.033(4) 0.026(4) 0.025(4) 0.003(3) -0.011(3) -0.009(3)
C51 0.028(4) 0.028(4) 0.028(4) 0.000(3) -0.004(3) -0.011(3)
F8 0.028(3) 0.113(4) 0.084(4) 0.024(3) -0.003(3) -0.009(3)
C17 0.036(5) 0.031(4) 0.017(4) 0.004(3) -0.002(3) -0.008(3)
C19 0.036(4) 0.017(4) 0.016(4) -0.001(3) -0.016(3) -0.001(3)
C49 0.034(5) 0.021(4) 0.028(4) -0.006(3) -0.012(3) -0.011(3)
F6 0.031(3) 0.119(4) 0.066(4) 0.027(3) -0.009(3) -0.005(3)
C11 0.028(5) 0.034(4) 0.043(5) -0.004(4) -0.015(4) -0.014(4)
F12 0.054(2) 0.106(2) 0.083(2) -0.0148(19) -0.0080(17) -0.0478(18)
C21 0.025(4) 0.028(4) 0.032(4) -0.012(3) -0.005(3) -0.002(3)
C2 0.038(5) 0.035(4) 0.019(4) -0.015(4) 0.005(4) -0.025(4)
C52 0.037(5) 0.028(4) 0.033(5) -0.019(3) 0.004(4) -0.008(3)
C9 0.034(5) 0.045(5) 0.032(5) 0.006(4) -0.010(4) -0.015(4)
C26 0.030(4) 0.026(4) 0.057(5) -0.003(4) -0.009(4) -0.012(3)
C34 0.041(5) 0.023(4) 0.027(5) -0.005(3) -0.003(4) -0.010(4)
C10 0.036(5) 0.053(5) 0.039(5) -0.004(4) -0.013(4) -0.029(4)
C3 0.042(5) 0.028(4) 0.022(4) -0.005(3) 0.004(4) -0.017(4)
C56 0.038(5) 0.039(4) 0.039(5) -0.015(4) -0.004(4) -0.017(4)
C37 0.032(5) 0.030(4) 0.040(5) 0.008(3) -0.011(4) -0.013(3)
C41 0.031(5) 0.025(4) 0.046(5) -0.004(4) -0.007(4) -0.003(3)
C6 0.036(5) 0.026(4) 0.018(4) 0.007(3) -0.006(3) -0.003(3)
C12 0.028(5) 0.037(4) 0.056(6) -0.001(4) -0.008(4) -0.011(4)
C8 0.035(5) 0.025(4) 0.039(5) -0.009(3) -0.005(4) 0.003(3)
C5 0.048(5) 0.037(4) 0.025(4) 0.013(3) -0.012(4) -0.017(4)
C36 0.036(5) 0.023(4) 0.021(4) -0.005(3) -0.003(3) -0.006(3)
C22 0.045(5) 0.023(4) 0.040(5) 0.001(3) -0.009(4) -0.009(4)
C55 0.030(5) 0.053(5) 0.033(5) -0.017(4) 0.001(4) -0.013(4)
C1 0.053(6) 0.037(5) 0.043(6) 0.000(4) -0.018(5) -0.012(4)
C54 0.017(4) 0.034(4) 0.042(5) -0.007(4) -0.010(3) -0.002(3)
C39 0.041(5) 0.029(4) 0.035(5) 0.002(4) -0.002(4) 0.001(4)
C46 0.054(2) 0.106(2) 0.083(2) -0.0148(19) -0.0080(17) -0.0478(18)
C40 0.034(5) 0.022(4) 0.052(5) -0.005(4) 0.006(4) -0.001(3)
C32 0.033(5) 0.034(4) 0.031(5) 0.012(4) -0.018(4) -0.014(4)
C24 0.038(5) 0.035(4) 0.044(5) -0.009(4) -0.014(4) -0.007(4)
C18 0.038(5) 0.030(4) 0.019(4) -0.002(3) -0.009(3) 0.000(3)
C47 0.030(5) 0.033(4) 0.039(5) 0.000(4) -0.015(4) -0.007(3)
C53 0.028(4) 0.032(4) 0.045(5) -0.006(4) -0.016(4) -0.010(3)
C57 0.015(4) 0.042(4) 0.061(6) -0.011(4) -0.005(4) -0.006(3)
C7 0.031(5) 0.031(4) 0.037(5) -0.009(4) -0.006(4) -0.012(3)
C16 0.043(6) 0.047(5) 0.034(5) -0.009(4) 0.005(4) -0.010(4)
C25 0.043(5) 0.028(4) 0.047(5) 0.009(4) -0.022(4) -0.007(4)
C23 0.027(4) 0.044(5) 0.046(5) -0.011(4) -0.005(4) 0.000(4)
C38 0.019(4) 0.044(4) 0.034(5) -0.005(4) 0.003(3) -0.010(3)
C33 0.034(5) 0.046(5) 0.036(5) 0.000(4) -0.016(4) -0.017(4)
C50 0.050(5) 0.036(4) 0.041(5) 0.011(4) -0.012(4) -0.022(4)
C31 0.039(5) 0.057(6) 0.048(6) 0.006(5) -0.022(5) -0.009(4)
C35 0.052(5) 0.045(4) 0.038(5) -0.015(4) -0.010(4) -0.017(4)
C42 0.044(6) 0.047(5) 0.050(6) 0.001(4) 0.004(4) 0.001(4)
C27 0.043(4) 0.086(4) 0.089(5) 0.017(4) -0.003(3) -0.032(3)
C15 0.031(5) 0.041(4) 0.071(6) 0.002(4) -0.012(4) 0.001(4)
C48 0.021(4) 0.043(4) 0.042(5) 0.016(4) -0.019(3) -0.005(3)
C13 0.036(5) 0.062(5) 0.064(6) -0.024(5) 0.004(4) -0.005(4)
C60 0.040(5) 0.079(6) 0.067(6) 0.005(5) 0.005(4) -0.030(4)
C58 0.041(5) 0.056(5) 0.096(7) 0.021(5) -0.013(5) -0.007(4)
C59 0.033(5) 0.079(6) 0.094(7) -0.037(5) -0.010(5) -0.020(4)
C28 0.043(4) 0.086(4) 0.089(5) 0.017(4) -0.003(3) -0.032(3)
C29 0.043(4) 0.086(4) 0.089(5) 0.017(4) -0.003(3) -0.032(3)
C28' 0.043(4) 0.086(4) 0.089(5) 0.017(4) -0.003(3) -0.032(3)
C29' 0.043(4) 0.086(4) 0.089(5) 0.017(4) -0.003(3) -0.032(3)
F11 0.054(2) 0.106(2) 0.083(2) -0.0148(19) -0.0080(17) -0.0478(18)
F11' 0.054(2) 0.106(2) 0.083(2) -0.0148(19) -0.0080(17) -0.0478(18)
C44 0.045(6) 0.138(9) 0.086(8) 0.032(7) -0.001(6) 0.047(5)
C43 0.039(6) 0.074(6) 0.102(8) -0.001(5) -0.013(5) 0.007(5)
C14 0.035(5) 0.069(5) 0.074(6) -0.007(5) 0.011(4) -0.013(4)
C45 0.061(7) 0.051(6) 0.152(10) -0.016(6) -0.030(6) 0.014(5)
C30 0.043(4) 0.086(4) 0.089(5) 0.017(4) -0.003(3) -0.032(3)

loop_
_atom_type_symbol
_atom_type_description
_atom_type_scat_dispersion_real
_atom_type_scat_dispersion_imag
_atom_type_scat_source
C C 0.0033 0.0016 'International Tables Vol C Tables 4.2.6.8 and 6.1.1.4'
H H 0.0000 0.0000 'International Tables Vol C Tables 4.2.6.8 and 6.1.1.4'
N N 0.0061 0.0033 'International Tables Vol C Tables 4.2.6.8 and 6.1.1.4'
O O 0.0106 0.0060 'International Tables Vol C Tables 4.2.6.8 and 6.1.1.4'
F F 0.0171 0.0103 'International Tables Vol C Tables 4.2.6.8 and 6.1.1.4'
Cl Cl 0.1484 0.1585 'International Tables Vol C Tables 4.2.6.8 and 6.1.1.4'
Ti Ti 0.2776 0.4457 'International Tables Vol C Tables 4.2.6.8 and 6.1.1.4'

loop_
_geom_angle_atom_site_label_1
_geom_angle_atom_site_label_2
_geom_angle_atom_site_label_3
_geom_angle
C19 C20 H20A 109.5
C19 C20 H20B 109.5
H20A C20 H20B 109.5
C19 C20 H20C 109.5
H20A C20 H20C 109.5
H20B C20 H20C 109.5
O1 Ti1 O2 171.08(17)
O1 Ti1 N1 83.55(17)
O2 Ti1 N1 89.23(18)
O1 Ti1 N2 90.55(18)
O2 Ti1 N2 83.41(18)
N1 Ti1 N2 83.41(18)
O1 Ti1 Cl2 93.02(14)
O2 Ti1 Cl2 91.92(14)
N1 Ti1 Cl2 87.83(14)
N2 Ti1 Cl2 170.11(15)
O1 Ti1 Cl1 93.06(14)
O2 Ti1 Cl1 93.38(13)
N1 Ti1 Cl1 171.58(15)
N2 Ti1 Cl1 88.94(14)
Cl2 Ti1 Cl1 100.07(8)
O4 Ti2 O3 172.61(18)
O4 Ti2 N4 84.25(19)
O3 Ti2 N4 90.94(18)
O4 Ti2 N3 91.07(18)
O3 Ti2 N3 82.73(19)
N4 Ti2 N3 82.54(17)
O4 Ti2 Cl3 92.79(14)
O3 Ti2 Cl3 92.61(14)
N4 Ti2 Cl3 87.60(13)
N3 Ti2 Cl3 169.00(13)
O4 Ti2 Cl4 91.20(13)
O3 Ti2 Cl4 92.62(14)
N4 Ti2 Cl4 169.66(14)
N3 Ti2 Cl4 88.28(13)
Cl3 Ti2 Cl4 101.92(7)
C4 N1 C6 116.8(5)
C4 N1 Ti1 128.1(4)
C6 N1 Ti1 115.0(3)
C47 O4 Ti2 135.8(4)
C17 O2 Ti1 134.8(4)
C2 O1 Ti1 135.4(4)
C49 N4 C51 117.6(5)
C49 N4 Ti2 127.6(4)
C51 N4 Ti2 114.7(4)
C32 O3 Ti2 131.7(4)
C19 N2 C21 117.8(5)
C19 N2 Ti1 127.7(4)
C21 N2 Ti1 114.5(4)
C34 N3 C36 117.3(6)
C34 N3 Ti2 126.6(5)
C36 N3 Ti2 116.0(4)
N1 C4 C3 121.7(6)
N1 C4 C5 121.6(6)
C3 C4 C5 116.7(5)
C56 C51 C52 119.4(6)
C56 C51 N4 119.2(6)
C52 C51 N4 121.4(6)
O2 C17 C18 125.4(6)
O2 C17 C16 113.0(6)
C18 C17 C16 121.5(6)
N2 C19 C18 122.2(6)
N2 C19 C20 122.6(6)
C18 C19 C20 115.2(6)
N4 C49 C48 122.6(6)
N4 C49 C50 124.0(6)
C48 C49 C50 113.3(6)
C10 C11 C6 119.6(6)
C10 C11 H11A 120.2
C6 C11 H11A 120.2
C26 C21 C22 119.1(6)
C26 C21 N2 121.4(6)
C22 C21 N2 119.5(5)
O1 C2 C3 126.4(6)
O1 C2 C1 113.1(6)
C3 C2 C1 120.4(6)
C53 C52 C51 121.2(6)
C53 C52 H52A 119.4
C51 C52 H52A 119.4
C8 C9 C10 115.3(6)
C8 C9 C12 122.7(7)
C10 C9 C12 122.0(7)
C25 C26 C21 119.5(6)
C25 C26 H26A 120.2
C21 C26 H26A 120.2
N3 C34 C33 121.4(6)
N3 C34 C35 123.4(6)
C33 C34 C35 115.2(6)
C11 C10 C9 123.6(6)
C11 C10 H10A 118.2
C9 C10 H10A 118.2
C2 C3 C4 123.7(6)
C2 C3 H3A 118.1
C4 C3 H3A 118.1
C51 C56 C55 120.1(6)
C51 C56 H56A 120.0
C55 C56 H56A 120.0
C38 C37 C36 120.0(6)
C38 C37 H37A 120.0
C36 C37 H37A 120.0
C40 C41 C36 120.5(6)
C40 C41 H41A 119.7
C36 C41 H41A 119.7
C7 C6 C11 119.0(6)
C7 C6 N1 120.8(6)
C11 C6 N1 120.1(6)
C13 C12 C9 112.8(6)
C13 C12 C14 107.4(6)
C9 C12 C14 109.6(5)
C13 C12 C15 109.6(6)
C9 C12 C15 107.3(6)
C14 C12 C15 110.2(6)
C7 C8 C9 122.5(6)
C7 C8 H8A 118.8
C9 C8 H8A 118.8
C4 C5 H5A 109.5
C4 C5 H5B 109.5
H5A C5 H5B 109.5
C4 C5 H5C 109.5
H5A C5 H5C 109.5
H5B C5 H5C 109.5
C37 C36 C41 117.7(6)
C37 C36 N3 121.8(5)
C41 C36 N3 120.2(5)
C23 C22 C21 120.4(6)
C23 C22 H22A 119.8
C21 C22 H22A 119.8
C56 C55 C54 120.7(6)
C56 C55 H55A 119.6
C54 C55 H55A 119.6
F1 C1 F3 106.9(6)
F1 C1 F2 105.7(6)
F3 C1 F2 105.0(6)
F1 C1 C2 112.3(6)
F3 C1 C2 113.8(6)
F2 C1 C2 112.5(6)
C53 C54 C55 118.4(6)
C53 C54 C57 122.2(6)
C55 C54 C57 119.4(6)
C38 C39 C40 115.9(6)
C38 C39 C42 123.8(6)
C40 C39 C42 120.2(6)
F12 C46 F10 103.5(7)
F12 C46 F11' 84.5(10)
F10 C46 F11' 123.4(10)
F12 C46 F11 119.3(9)
F10 C46 F11 96.4(8)
F11' C46 F11 38.7(6)
F12 C46 C47 110.5(8)
F10 C46 C47 113.1(8)
F11' C46 C47 115.8(9)
F11 C46 C47 112.8(8)
C41 C40 C39 122.7(6)
C41 C40 H40A 118.6
C39 C40 H40A 118.6
O3 C32 C33 126.7(7)
O3 C32 C31 111.4(6)
C33 C32 C31 121.8(7)
C25 C24 C23 116.7(6)
C25 C24 C27 123.9(6)
C23 C24 C27 119.4(6)
C17 C18 C19 123.2(6)
C17 C18 H18A 118.4
C19 C18 H18A 118.4
O4 C47 C48 124.6(6)
O4 C47 C46 114.3(6)
C48 C47 C46 121.0(7)
C52 C53 C54 120.2(6)
C52 C53 H53A 119.9
C54 C53 H53A 119.9
C58 C57 C60 108.5(6)
C58 C57 C54 108.7(5)
C60 C57 C54 111.3(6)
C58 C57 C59 107.9(6)
C60 C57 C59 108.0(5)
C54 C57 C59 112.4(6)
C6 C7 C8 120.1(6)
C6 C7 H7A 120.0
C8 C7 H7A 120.0
F6 C16 F5 108.5(6)
F6 C16 F4 107.8(7)
F5 C16 F4 104.0(6)
F6 C16 C17 113.3(6)
F5 C16 C17 112.4(7)
F4 C16 C17 110.4(6)
C24 C25 C26 123.6(6)
C24 C25 H25A 118.2
C26 C25 H25A 118.2
C22 C23 C24 120.7(6)
C22 C23 H23A 119.6
C24 C23 H23A 119.6
C37 C38 C39 123.1(6)
C37 C38 H38A 118.5
C39 C38 H38A 118.5
C32 C33 C34 123.6(7)
C32 C33 H33A 118.2
C34 C33 H33A 118.2
C49 C50 H50A 109.5
C49 C50 H50B 109.5
H50A C50 H50B 109.5
C49 C50 H50C 109.5
H50A C50 H50C 109.5
H50B C50 H50C 109.5
F7 C31 F8 106.5(7)
F7 C31 F9 104.2(6)
F8 C31 F9 107.9(7)
F7 C31 C32 112.3(6)
F8 C31 C32 112.5(6)
F9 C31 C32 112.9(7)
C34 C35 H35A 109.5
C34 C35 H35B 109.5
H35A C35 H35B 109.5
C34 C35 H35C 109.5
H35A C35 H35C 109.5
H35B C35 H35C 109.5
C45 C42 C39 110.8(7)
C45 C42 C43 107.5(6)
C39 C42 C43 112.7(6)
C45 C42 C44 109.8(6)
C39 C42 C44 108.6(6)
C43 C42 C44 107.3(7)
C29' C27 C28 107.8(18)
C29' C27 C30 115.2(10)
C28 C27 C30 94.5(11)
C29' C27 C24 115.3(10)
C28 C27 C24 110.0(9)
C30 C27 C24 111.8(7)
C29' C27 C29 26.8(10)
C28 C27 C29 133.2(16)
C30 C27 C29 99.9(10)
C24 C27 C29 105.4(9)
C29' C27 C28' 81.2(17)
C28 C27 C28' 31.3(8)
C30 C27 C28' 121.5(11)
C24 C27 C28' 108.7(9)
C29 C27 C28' 108.0(17)
C12 C15 H15A 109.5
C12 C15 H15B 109.5
H15A C15 H15B 109.5
C12 C15 H15C 109.5
H15A C15 H15C 109.5
H15B C15 H15C 109.5
C47 C48 C49 124.4(6)
C47 C48 H48A 117.8
C49 C48 H48A 117.8
C12 C13 H13A 109.5
C12 C13 H13B 109.5
H13A C13 H13B 109.5
C12 C13 H13C 109.5
H13A C13 H13C 109.5
H13B C13 H13C 109.5
C57 C60 H60A 109.5
C57 C60 H60B 109.5
H60A C60 H60B 109.5
C57 C60 H60C 109.5
H60A C60 H60C 109.5
H60B C60 H60C 109.5
C57 C58 H58A 109.5
C57 C58 H58B 109.5
H58A C58 H58B 109.5
C57 C58 H58C 109.5
H58A C58 H58C 109.5
H58B C58 H58C 109.5
C57 C59 H59A 109.5
C57 C59 H59B 109.5
H59A C59 H59B 109.5
C57 C59 H59C 109.5
H59A C59 H59C 109.5
H59B C59 H59C 109.5
C27 C28 H28A 109.5
C27 C28 H28B 109.5
H28A C28 H28B 109.5
C27 C28 H28C 109.5
H28A C28 H28C 109.5
H28B C28 H28C 109.5
C27 C29 H29A 109.5
C27 C29 H29B 109.5
H29A C29 H29B 109.5
C27 C29 H29C 109.5
H29A C29 H29C 109.5
H29B C29 H29C 109.5
C27 C28' H28D 109.5
C27 C28' H28E 109.5
H28D C28' H28E 109.5
C27 C28' H28F 109.5
H28D C28' H28F 109.5
H28E C28' H28F 109.5
C27 C29' H29D 109.5
C27 C29' H29E 109.5
H29D C29' H29E 109.5
C27 C29' H29F 109.5
H29D C29' H29F 109.5
H29E C29' H29F 109.5
C42 C44 H44A 109.5
C42 C44 H44B 109.5
H44A C44 H44B 109.5
C42 C44 H44C 109.5
H44A C44 H44C 109.5
H44B C44 H44C 109.5
C42 C43 H43A 109.5
C42 C43 H43B 109.5
H43A C43 H43B 109.5
C42 C43 H43C 109.5
H43A C43 H43C 109.5
H43B C43 H43C 109.5
C12 C14 H14A 109.5
C12 C14 H14B 109.5
H14A C14 H14B 109.5
C12 C14 H14C 109.5
H14A C14 H14C 109.5
H14B C14 H14C 109.5
C42 C45 H45A 109.5
C42 C45 H45B 109.5
H45A C45 H45B 109.5
C42 C45 H45C 109.5
H45A C45 H45C 109.5
H45B C45 H45C 109.5
C27 C30 H30A 109.5
C27 C30 H30B 109.5
H30A C30 H30B 109.5
C27 C30 H30C 109.5
H30A C30 H30C 109.5
H30B C30 H30C 109.5

loop_
_geom_bond_atom_site_label_1
_geom_bond_atom_site_label_2
_geom_bond_distance
C20 C19 1.477(7)
C20 H20A 0.9800
C20 H20B 0.9800
C20 H20C 0.9800
Ti1 O1 1.873(4)
Ti1 O2 1.878(4)
Ti1 N1 2.180(5)
Ti1 N2 2.192(5)
Ti1 Cl2 2.276(2)
Ti1 Cl1 2.282(2)
Ti2 O4 1.872(4)
Ti2 O3 1.883(4)
Ti2 N4 2.176(5)
Ti2 N3 2.204(5)
Ti2 Cl3 2.267(2)
Ti2 Cl4 2.2780(19)
N1 C4 1.305(6)
N1 C6 1.466(7)
O4 C47 1.305(7)
F2 C1 1.343(8)
O2 C17 1.287(7)
O1 C2 1.303(6)
F9 C31 1.334(8)
N4 C49 1.278(7)
N4 C51 1.456(7)
O3 C32 1.306(7)
F5 C16 1.331(8)
F4 C16 1.332(7)
N2 C19 1.288(7)
N2 C21 1.461(7)
F1 C1 1.317(7)
F10 C46 1.332(9)
F3 C1 1.329(7)
F7 C31 1.330(8)
N3 C34 1.304(8)
N3 C36 1.447(7)
C4 C3 1.434(8)
C4 C5 1.500(7)
C51 C56 1.369(8)
C51 C52 1.383(8)
F8 C31 1.331(7)
C17 C18 1.373(8)
C17 C16 1.515(8)
C19 C18 1.424(7)
C49 C48 1.442(8)
C49 C50 1.506(7)
F6 C16 1.291(8)
C11 C10 1.361(8)
C11 C6 1.384(8)
C11 H11A 0.9500
F12 C46 1.324(9)
C21 C26 1.387(7)
C21 C22 1.380(8)
C2 C3 1.332(8)
C2 C1 1.506(9)
C52 C53 1.385(8)
C52 H52A 0.9500
C9 C8 1.387(8)
C9 C10 1.386(8)
C9 C12 1.517(8)
C26 C25 1.368(7)
C26 H26A 0.9500
C34 C33 1.436(8)
C34 C35 1.495(8)
C10 H10A 0.9500
C3 H3A 0.9500
C56 C55 1.391(8)
C56 H56A 0.9500
C37 C38 1.371(8)
C37 C36 1.380(7)
C37 H37A 0.9500
C41 C40 1.365(8)
C41 C36 1.393(7)
C41 H41A 0.9500
C6 C7 1.372(8)
C12 C13 1.500(9)
C12 C14 1.532(8)
C12 C15 1.545(9)
C8 C7 1.380(7)
C8 H8A 0.9500
C5 H5A 0.9800
C5 H5B 0.9800
C5 H5C 0.9800
C22 C23 1.391(7)
C22 H22A 0.9500
C55 C54 1.405(8)
C55 H55A 0.9500
C54 C53 1.378(8)
C54 C57 1.544(8)
C39 C38 1.379(7)
C39 C40 1.371(8)
C39 C42 1.523(9)
C46 F11' 1.372(16)
C46 F11 1.371(12)
C46 C47 1.494(10)
C40 H40A 0.9500
C32 C33 1.322(8)
C32 C31 1.497(9)
C24 C25 1.368(8)
C24 C23 1.406(8)
C24 C27 1.530(9)
C18 H18A 0.9500
C47 C48 1.334(7)
C53 H53A 0.9500
C57 C58 1.538(8)
C57 C60 1.544(8)
C57 C59 1.541(9)
C7 H7A 0.9500
C25 H25A 0.9500
C23 H23A 0.9500
C38 H38A 0.9500
C33 H33A 0.9500
C50 H50A 0.9800
C50 H50B 0.9800
C50 H50C 0.9800
C35 H35A 0.9800
C35 H35B 0.9800
C35 H35C 0.9800
C42 C45 1.522(9)
C42 C43 1.536(9)
C42 C44 1.519(10)
C27 C29' 1.51(2)
C27 C28 1.481(18)
C27 C30 1.528(9)
C27 C29 1.53(2)
C27 C28' 1.58(2)
C15 H15A 0.9800
C15 H15B 0.9800
C15 H15C 0.9800
C48 H48A 0.9500
C13 H13A 0.9800
C13 H13B 0.9800
C13 H13C 0.9800
C60 H60A 0.9800
C60 H60B 0.9800
C60 H60C 0.9800
C58 H58A 0.9800
C58 H58B 0.9800
C58 H58C 0.9800
C59 H59A 0.9800
C59 H59B 0.9800
C59 H59C 0.9800
C28 H28A 0.9800
C28 H28B 0.9800
C28 H28C 0.9800
C29 H29A 0.9800
C29 H29B 0.9800
C29 H29C 0.9800
C28' H28D 0.9800
C28' H28E 0.9800
C28' H28F 0.9800
C29' H29D 0.9800
C29' H29E 0.9800
C29' H29F 0.9800
C44 H44A 0.9800
C44 H44B 0.9800
C44 H44C 0.9800
C43 H43A 0.9800
C43 H43B 0.9800
C43 H43C 0.9800
C14 H14A 0.9800
C14 H14B 0.9800
C14 H14C 0.9800
C45 H45A 0.9800
C45 H45B 0.9800
C45 H45C 0.9800
C30 H30A 0.9800
C30 H30B 0.9800
C30 H30C 0.9800

loop_
_platon_squeeze_void_nr
_platon_squeeze_void_average_x
_platon_squeeze_void_average_y
_platon_squeeze_void_average_z
_platon_squeeze_void_volume
_platon_squeeze_void_count_electrons
_platon_squeeze_void_content
1 0.296 0.651 0.417 122 46 ' '
2 0.302 0.162 0.375 18 2 ' '
3 0.704 0.349 0.583 122 46 ' '
4 0.698 0.838 0.625 18 2 ' '
